data_4514578
loop_
_publ_author_name
'Zhang, Ying'
'Meng, Xiao-Qing'
'Ding, Hao-Jing'
'Wang, Xi'
'Yu, Mei-Hui'
'Zhang, Shu-Ming'
'Chang, Ze'
'Bu, Xian-He'

_publ_section_title
;
 Rational Construction of Breathing Metal-Organic Frameworks through
 Synergy of a Stretchy Ligand and Highly Variable \p-\p Interaction.
;
_journal_issue 23
_journal_name_full 'ACS applied materials &amp; interfaces'
_journal_page_first 20995
_journal_page_last 21003
_journal_paper_doi 10.1021/acsami.9b04759
_journal_volume 11
_journal_year 2019
_chemical_formula_moiety 'C64 H40 Cd2 N16 O8'
_chemical_formula_sum 'C64 H40 Cd2 N16 O8'
_chemical_formula_weight 1385.92
_space_group_crystal_system triclinic
_space_group_IT_number 2
_space_group_name_Hall '-P 1'
_space_group_name_H-M_alt 'P -1'
_symmetry_space_group_name_Hall '-P 1'
_symmetry_space_group_name_H-M 'P -1'
_atom_sites_solution_hydrogens geom
_audit_creation_date 2019-04-19
_audit_creation_method
;
Olex2 1.2
(compiled 2018.05.29 svn.r3508 for OlexSys, GUI svn.r5506)
;
_cell_angle_alpha 101.054(2)
_cell_angle_beta 111.350(2)
_cell_angle_gamma 90.981(2)
_cell_formula_units_Z 2
_cell_length_a 14.8086(4)
_cell_length_b 15.9794(5)
_cell_length_c 18.2659(3)
_cell_measurement_reflns_used 22793
_cell_measurement_temperature 298.33(10)
_cell_measurement_theta_max 72.9950
_cell_measurement_theta_min 4.2080
_cell_volume 3933.09(19)
_computing_cell_refinement 'CrysAlisPro 1.171.39.28b (Rigaku OD, 2015)'
_computing_data_collection 'CrysAlisPro 1.171.39.28b (Rigaku OD, 2015)'
_computing_data_reduction 'CrysAlisPro 1.171.39.28b (Rigaku OD, 2015)'
_computing_molecular_graphics 'Olex2 (Dolomanov et al., 2009)'
_computing_publication_material 'Olex2 (Dolomanov et al., 2009)'
_computing_structure_refinement 'ShelXL (Sheldrick, 2015)'
_diffrn_ambient_environment air
_diffrn_ambient_temperature 298.33(10)
_diffrn_detector 'CCD plate'
_diffrn_measured_fraction_theta_full 0.994
_diffrn_measured_fraction_theta_max 0.957
_diffrn_measurement_details
;
List of Runs (angles in degrees, time in seconds):

  # Type    Start    End  Width  t~exp~   \w     \q     \k     \f   Frames
--------------------------------------------------------------------------
  1  \w     50.00  88.00   0.50    0.50    --    0.00  57.00  90.00   76
  2  \w     -4.00  23.00   0.50    0.50    --    0.00 -82.00-120.00   54
  3  \w     57.00  84.00   0.50    0.50    --    0.00  57.00-150.00   54
  4  \w    -88.00 -11.00   0.50    0.50    --    0.00 -82.00-120.00  154
  5  \w    -28.00  34.00   0.50    0.50    --    0.00  57.00  90.00  124
  6  \w     14.00  89.00   0.50    0.50    --    0.00  57.00 -60.00  150
  7  \w    -30.00  19.00   0.50    0.50    --    0.00  38.00 -60.00   98
  8  \w    -21.00   4.00   0.50    0.50    --    0.00  57.00-150.00   50
  9  \w     49.00 108.00   0.50    0.50    --   98.20 -61.00-120.00  118
 10  \w     69.00 123.00   0.50    0.50    --   98.20 -82.00-120.00  108
 11  \w     11.00  37.00   0.50    0.50    --   98.20 -61.00-120.00   52
 12  \w     23.00 113.00   0.50    0.50    --   98.20 -30.00 -90.00  180
 13  \w     18.00 137.00   0.50    0.50    --   98.20 -82.00 150.00  238
 14  \w     10.00  36.00   0.50    0.50    --   98.20 -82.00-120.00   52
 15  \w     89.00 114.00   0.50    0.50    --   98.20 -82.00  60.00   50
 16  \w     74.00 121.00   0.50    0.50    --   98.20 -45.00 -30.00   94
 17  \w     29.00 130.00   0.50    0.50    --   98.20 -61.00   0.00  202
 18  \w     31.00 188.00   0.50    0.50    --   98.20  15.00   0.00  314
 19  \w      9.00 130.00   0.50    0.50    --   98.20 -61.00 150.00  242
 20  \w     80.00 106.00   0.50    0.50    --   98.20 -82.00  90.00   52
 21  \w     15.00  58.00   0.50    0.50    --   98.20 -82.00  90.00   86
 22  \w     18.00  44.00   0.50    0.50    --   98.20 -61.00  30.00   52
 23  \w     80.00 105.00   0.50    0.50    --   98.20 -82.00 -90.00   50
 24  \w     43.00 188.00   0.50    0.50    --   98.20  15.00 -90.00  290
 25  \w     81.00 106.00   0.50    0.50    --   98.20 -82.00 -60.00   50
 26  \w     38.00 137.00   0.50    0.50    --   98.20 -82.00   0.00  198
 27  \w     89.00 127.00   0.50    0.50    --   98.20 -45.00 120.00   76
;
_diffrn_measurement_device 'four-circle diffractometer'
_diffrn_measurement_device_type 'XtaLAB AFC12 (RINC): Kappa single'
_diffrn_measurement_method '\w scans'
_diffrn_orient_matrix_type 'CrysAlisPro convention (1999,Acta A55,543-557)'
_diffrn_orient_matrix_UB_11 -0.0939613000
_diffrn_orient_matrix_UB_12 -0.0115093000
_diffrn_orient_matrix_UB_13 -0.0756556000
_diffrn_orient_matrix_UB_21 -0.0610280000
_diffrn_orient_matrix_UB_22 0.0101608000
_diffrn_orient_matrix_UB_23 0.0532426000
_diffrn_orient_matrix_UB_31 0.0060680000
_diffrn_orient_matrix_UB_32 0.0974772000
_diffrn_orient_matrix_UB_33 0.0054611000
_diffrn_radiation_monochromator graphite
_diffrn_radiation_probe x-ray
_diffrn_radiation_type MoK\a
_diffrn_radiation_wavelength 0.710
_diffrn_reflns_av_R_equivalents 0.0546
_diffrn_reflns_av_unetI/netI 0.0491
_diffrn_reflns_Laue_measured_fraction_full 0.994
_diffrn_reflns_Laue_measured_fraction_max 0.957
_diffrn_reflns_limit_h_max 18
_diffrn_reflns_limit_h_min -18
_diffrn_reflns_limit_k_max 19
_diffrn_reflns_limit_k_min -10
_diffrn_reflns_limit_l_max 22
_diffrn_reflns_limit_l_min -22
_diffrn_reflns_number 42007
_diffrn_reflns_point_group_measured_fraction_full 0.994
_diffrn_reflns_point_group_measured_fraction_max 0.957
_diffrn_reflns_theta_full 25.214
_diffrn_reflns_theta_max 26.298
_diffrn_reflns_theta_min 1.878
_diffrn_source 'fine-focus sealed X-ray tube'
_diffrn_source_type 'Enhance (Cu) X-ray Source'
_exptl_absorpt_coefficient_mu 0.595
_exptl_absorpt_correction_T_max 1.00000
_exptl_absorpt_correction_T_min 0.53283
_exptl_absorpt_correction_type multi-scan
_exptl_absorpt_process_details
;
CrysAlisPro 1.171.39.28b (Rigaku Oxford Diffraction, 2015)
Empirical absorption correction using spherical harmonics,
 implemented in SCALE3 ABSPACK scaling algorithm.
;
_exptl_crystal_colour red
_exptl_crystal_density_diffrn 1.170
_exptl_crystal_description rodlike
_exptl_crystal_F_000 1392
_exptl_crystal_size_max 0.22
_exptl_crystal_size_mid 0.22
_exptl_crystal_size_min 0.1
_refine_diff_density_max 1.886
_refine_diff_density_min -1.165
_refine_diff_density_rms 0.115
_refine_ls_extinction_method none
_refine_ls_goodness_of_fit_ref 1.034
_refine_ls_hydrogen_treatment constr
_refine_ls_matrix_type full
_refine_ls_number_parameters 811
_refine_ls_number_reflns 15325
_refine_ls_number_restraints 0
_refine_ls_restrained_S_all 1.034
_refine_ls_R_factor_all 0.0675
_refine_ls_R_factor_gt 0.0616
_refine_ls_shift/su_max 0.001
_refine_ls_shift/su_mean 0.000
_refine_ls_structure_factor_coef Fsqd
_refine_ls_weighting_details 'w=1/[\s^2^(Fo^2^)+(0.1375P)^2^+1.1374P] where P=(Fo^2^+2Fc^2^)/3'
_refine_ls_weighting_scheme calc
_refine_ls_wR_factor_gt 0.1884
_refine_ls_wR_factor_ref 0.1947
_reflns_Friedel_coverage 0.000
_reflns_number_gt 12860
_reflns_number_total 15325
_reflns_threshold_expression 'I > 2\s(I)'
_cod_data_source_file am9b04759_si_002.cif
_cod_data_source_block 1a
_cod_original_cell_volume 3933.10(18)
_cod_database_code 4514578
_shelx_shelxl_version_number 2018/3
_chemical_oxdiff_formula CHNOCd
_chemical_oxdiff_usercomment z1007625
_shelx_space_group_comment
;
The symmetry employed for this shelxl refinement is uniquely defined
by the following loop, which should always be used as a source of
symmetry information in preference to the above space-group names.
They are only intended as comments.
;
_shelx_estimated_absorpt_t_max 0.943
_shelx_estimated_absorpt_t_min 0.880
_reflns_odcompleteness_completeness 99.52
_reflns_odcompleteness_iscentric 1
_reflns_odcompleteness_theta 66.97
_olex2_refinement_description
;
1. Fixed Uiso
 At 1.2 times of:
  All C(H) groups
2.a Aromatic/amide H refined with riding coordinates:
 C3(H3), C4(H4), C5(H5), C6(H6), C9(H9), C10(H10), C11(H11), C12(H12),
 C15(H15), C16(H16), C17(H17), C18(H18), C24(H24), C25(H25), C26(H26), C27(H27),
  C29(H29), C30(H30), C31(H31), C32(H32), C35(H35), C36(H36), C37(H37),
 C38(H38), C41(H41), C42(H42), C43(H43), C44(H44), C48(H48), C49(H49), C50(H50),
  C51(H51), C57(H57), C58(H58), C59(H59), C60(H60), C62(H62), C63(H63),
 C64(H64), C65(H65)
;
_olex2_submission_special_instructions 'No special instructions were received'
_oxdiff_exptl_absorpt_empirical_details
;
Empirical correction (ABSPACK) includes:
- Absorption correction using spherical harmonics
- Frame scaling
;
_oxdiff_exptl_absorpt_empirical_full_max 2.214
_oxdiff_exptl_absorpt_empirical_full_min 0.600

loop_
_space_group_symop_operation_xyz
'x, y, z'
'-x, -y, -z'

loop_
_atom_site_label
_atom_site_type_symbol
_atom_site_fract_x
_atom_site_fract_y
_atom_site_fract_z
_atom_site_U_iso_or_equiv
_atom_site_adp_type
_atom_site_occupancy
_atom_site_site_symmetry_order
_atom_site_calc_flag
_atom_site_refinement_flags_posn
Cd1 Cd 0.08707(2) 0.43360(2) 0.95402(2) 0.05249(11) Uani 1 1 d .
Cd2 Cd 0.07475(2) -0.06813(2) 1.44164(2) 0.04883(11) Uani 1 1 d .
O1 O 0.0673(2) 0.57466(19) 1.0057(2) 0.0724(8) Uani 1 1 d .
O2 O 0.0249(2) 0.6819(2) 1.0748(2) 0.0719(8) Uani 1 1 d .
O3 O 0.2362(3) 0.4743(2) 0.9438(2) 0.0859(10) Uani 1 1 d .
O4 O 0.1682(3) 0.3465(2) 0.8815(3) 0.0857(11) Uani 1 1 d .
O5 O 0.9062(2) 1.0091(2) 1.42800(17) 0.0705(8) Uani 1 1 d .
O6 O 0.9378(2) 0.9326(2) 1.33049(19) 0.0717(8) Uani 1 1 d .
O7 O 0.8698(2) 0.1571(3) 0.6457(2) 0.0848(10) Uani 1 1 d .
O8 O 0.7708(2) 0.1319(2) 0.5196(2) 0.0786(9) Uani 1 1 d .
N1 N 0.5218(3) 0.3544(3) 0.7611(3) 0.0711(10) Uani 1 1 d .
N2 N 0.4966(3) 0.3081(3) 0.6927(2) 0.0698(9) Uani 1 1 d .
N3 N 0.0023(3) 0.4610(2) 0.8266(2) 0.0647(8) Uani 1 1 d .
N4 N -0.1455(3) 0.4279(2) 0.5241(2) 0.0617(8) Uani 1 1 d .
N5 N -0.1449(3) 0.5153(2) 0.4338(2) 0.0629(8) Uani 1 1 d .
N6 N -0.0705(3) 0.5694(2) 0.5734(2) 0.0602(8) Uani 1 1 d .
N7 N 0.0018(3) 0.8113(2) 0.4605(2) 0.0587(8) Uani 1 1 d .
N8 N -0.3256(6) 0.2427(5) 0.2527(5) 0.149(3) Uani 1 1 d .
N9 N 0.4521(3) 0.8290(3) 1.1285(3) 0.0846(12) Uani 1 1 d .
N10 N 0.4728(3) 0.8921(3) 1.1838(3) 0.0864(12) Uani 1 1 d .
N11 N 0.1669(3) 0.4160(2) 1.0845(2) 0.0633(8) Uani 1 1 d .
N12 N 0.3078(3) 0.4461(2) 1.3867(2) 0.0606(8) Uani 1 1 d .
N13 N 0.2314(3) 0.3054(2) 1.3347(2) 0.0622(8) Uani 1 1 d .
N14 N 0.3042(3) 0.3551(2) 1.4747(2) 0.0597(8) Uani 1 1 d .
N15 N 0.5000(4) 0.6221(3) 1.6622(3) 0.0926(13) Uani 1 1 d .
N16 N 0.1444(3) 0.0608(2) 1.4373(2) 0.0610(8) Uani 1 1 d .
C1 C 0.2325(3) 0.4063(3) 0.8988(3) 0.0681(11) Uani 1 1 d .
C2 C 0.3067(3) 0.3952(3) 0.8587(3) 0.0658(10) Uani 1 1 d .
C3 C 0.3908(4) 0.4493(4) 0.8882(3) 0.0874(16) Uani 1 1 d .
H3 H 0.401488 0.495099 0.931286 0.105 Uiso 1 1 calc R
C4 C 0.2907(4) 0.3290(4) 0.7943(3) 0.0818(14) Uani 1 1 d .
H4 H 0.233444 0.292658 0.774125 0.098 Uiso 1 1 calc R
C5 C 0.4599(4) 0.4351(4) 0.8533(4) 0.0893(16) Uani 1 1 d .
H5 H 0.517600 0.470875 0.873873 0.107 Uiso 1 1 calc R
C6 C 0.3594(4) 0.3156(4) 0.7588(3) 0.0866(15) Uani 1 1 d .
H6 H 0.348031 0.270702 0.714837 0.104 Uiso 1 1 calc R
C7 C 0.4437(3) 0.3690(3) 0.7889(3) 0.0679(11) Uani 1 1 d .
C8 C 0.5758(3) 0.2843(3) 0.6701(3) 0.0643(10) Uani 1 1 d .
C9 C 0.5529(3) 0.2503(3) 0.5877(3) 0.0766(13) Uani 1 1 d .
H9 H 0.490244 0.251092 0.550750 0.092 Uiso 1 1 calc R
C10 C 0.6692(3) 0.2834(3) 0.7239(3) 0.0707(11) Uani 1 1 d .
H10 H 0.685459 0.307636 0.778137 0.085 Uiso 1 1 calc R
C11 C 0.7392(3) 0.2466(3) 0.6978(3) 0.0693(11) Uani 1 1 d .
H11 H 0.801675 0.245021 0.734740 0.083 Uiso 1 1 calc R
C12 C 0.6239(3) 0.2157(3) 0.5618(3) 0.0727(12) Uani 1 1 d .
H12 H 0.609653 0.194569 0.507267 0.087 Uiso 1 1 calc R
C13 C 0.7166(3) 0.2126(3) 0.6176(3) 0.0587(9) Uani 1 1 d .
C15 C 0.0163(4) 0.5361(3) 0.8088(3) 0.0728(11) Uani 1 1 d .
H15 H 0.048217 0.582162 0.850936 0.087 Uiso 1 1 calc R
C16 C -0.0446(4) 0.3962(3) 0.7648(3) 0.0748(12) Uani 1 1 d .
H16 H -0.054330 0.342951 0.775707 0.090 Uiso 1 1 calc R
C17 C -0.0793(4) 0.4042(3) 0.6859(3) 0.0719(11) Uani 1 1 d .
H17 H -0.112880 0.357590 0.644934 0.086 Uiso 1 1 calc R
C18 C -0.0138(4) 0.5492(3) 0.7312(3) 0.0695(11) Uani 1 1 d .
H18 H -0.000588 0.602297 0.721637 0.083 Uiso 1 1 calc R
C19 C -0.0638(3) 0.4821(3) 0.6682(3) 0.0584(9) Uani 1 1 d .
C20 C -0.0956(3) 0.4932(3) 0.5838(2) 0.0575(9) Uani 1 1 d .
C21 C -0.1687(3) 0.4421(3) 0.4502(3) 0.0620(9) Uani 1 1 d .
C22 C -0.0964(3) 0.5768(2) 0.4970(2) 0.0550(8) Uani 1 1 d .
C23 C -0.2242(4) 0.3722(3) 0.3808(3) 0.0744(12) Uani 1 1 d .
C24 C -0.2551(4) 0.2945(3) 0.3940(4) 0.0881(15) Uani 1 1 d .
H24 H -0.242417 0.285623 0.445532 0.106 Uiso 1 1 calc R
C25 C -0.3045(6) 0.2335(4) 0.3274(5) 0.123(3) Uani 1 1 d .
H25 H -0.325037 0.181528 0.334759 0.148 Uiso 1 1 calc R
C26 C -0.2438(6) 0.3802(4) 0.3046(4) 0.110(2) Uani 1 1 d .
H26 H -0.223822 0.430456 0.293980 0.132 Uiso 1 1 calc R
C27 C -0.2934(8) 0.3133(5) 0.2436(5) 0.157(4) Uani 1 1 d .
H27 H -0.304777 0.319265 0.191421 0.189 Uiso 1 1 calc R
C28 C -0.0648(3) 0.6589(2) 0.4836(2) 0.0567(9) Uani 1 1 d .
C29 C -0.0898(4) 0.6745(3) 0.4069(3) 0.0672(10) Uani 1 1 d .
H29 H -0.129311 0.634066 0.362041 0.081 Uiso 1 1 calc R
C30 C -0.0076(3) 0.7217(3) 0.5486(3) 0.0644(10) Uani 1 1 d .
H30 H 0.009332 0.713847 0.600937 0.077 Uiso 1 1 calc R
C31 C 0.0237(3) 0.7964(3) 0.5338(3) 0.0655(10) Uani 1 1 d .
H31 H 0.062243 0.838532 0.577547 0.079 Uiso 1 1 calc R
C32 C -0.0548(4) 0.7516(3) 0.3984(3) 0.0664(10) Uani 1 1 d .
H32 H -0.071553 0.762017 0.346915 0.080 Uiso 1 1 calc R
C33 C 0.0831(3) 0.6484(3) 1.0443(2) 0.0571(9) Uani 1 1 d .
C34 C 0.1740(3) 0.7023(3) 1.0579(2) 0.0584(9) Uani 1 1 d .
C35 C 0.2462(3) 0.6647(3) 1.0351(3) 0.0655(10) Uani 1 1 d .
H35 H 0.235170 0.608511 1.005987 0.079 Uiso 1 1 calc R
C36 C 0.1902(3) 0.7863(3) 1.0980(3) 0.0718(11) Uani 1 1 d .
H36 H 0.140888 0.812449 1.111108 0.086 Uiso 1 1 calc R
C37 C 0.3346(3) 0.7115(3) 1.0561(3) 0.0756(12) Uani 1 1 d .
H37 H 0.382503 0.686613 1.039869 0.091 Uiso 1 1 calc R
C38 C 0.2787(3) 0.8324(3) 1.1191(3) 0.0812(13) Uani 1 1 d .
H38 H 0.289062 0.889449 1.146044 0.097 Uiso 1 1 calc R
C39 C 0.3528(3) 0.7928(3) 1.0997(3) 0.0714(11) Uani 1 1 d .
C40 C 0.5764(3) 0.9191(3) 1.2175(3) 0.0738(12) Uani 1 1 d .
C41 C 0.6429(4) 0.8836(4) 1.1879(3) 0.0920(17) Uani 1 1 d .
H41 H 0.621427 0.845446 1.138337 0.110 Uiso 1 1 calc R
C42 C 0.6066(3) 0.9784(3) 1.2885(3) 0.0816(14) Uani 1 1 d .
H42 H 0.561176 1.005648 1.306354 0.098 Uiso 1 1 calc R
C43 C 0.7414(4) 0.9040(4) 1.2310(3) 0.0837(14) Uani 1 1 d .
H43 H 0.786282 0.881560 1.209661 0.100 Uiso 1 1 calc R
C44 C 0.7060(3) 0.9977(3) 1.3341(3) 0.0705(11) Uani 1 1 d .
H44 H 0.727197 1.036859 1.383043 0.085 Uiso 1 1 calc R
C45 C 0.7727(3) 0.9579(3) 1.3057(2) 0.0588(9) Uani 1 1 d .
C46 C 0.8792(3) 0.9694(2) 1.3585(2) 0.0541(8) Uani 1 1 d .
C47 C 0.7910(3) 0.1643(3) 0.5915(3) 0.0602(10) Uani 1 1 d .
C48 C 0.2241(3) 0.4776(3) 1.1460(3) 0.0728(12) Uani 1 1 d .
H48 H 0.242447 0.528045 1.134682 0.087 Uiso 1 1 calc R
C49 C 0.1443(4) 0.3443(3) 1.1026(3) 0.0744(12) Uani 1 1 d .
H49 H 0.104885 0.300839 1.060775 0.089 Uiso 1 1 calc R
C50 C 0.1755(4) 0.3300(3) 1.1795(3) 0.0737(12) Uani 1 1 d .
H50 H 0.158845 0.277676 1.188706 0.088 Uiso 1 1 calc R
C51 C 0.2574(3) 0.4697(3) 1.2257(3) 0.0699(11) Uani 1 1 d .
H51 H 0.296053 0.514275 1.266710 0.084 Uiso 1 1 calc R
C52 C 0.2317(3) 0.3943(3) 1.2428(3) 0.0608(9) Uani 1 1 d .
C53 C 0.2594(3) 0.3820(2) 1.3262(2) 0.0564(9) Uani 1 1 d .
C54 C 0.3306(3) 0.4297(3) 1.4601(2) 0.0568(9) Uani 1 1 d .
C55 C 0.2539(3) 0.2968(3) 1.4097(2) 0.0571(9) Uani 1 1 d .
C56 C 0.2182(3) 0.2140(3) 1.4201(3) 0.0583(9) Uani 1 1 d .
C57 C 0.1538(4) 0.1568(3) 1.3546(3) 0.0777(13) Uani 1 1 d .
H57 H 0.134418 0.168354 1.303355 0.093 Uiso 1 1 calc R
C58 C 0.2468(3) 0.1932(3) 1.4949(3) 0.0625(10) Uani 1 1 d .
H58 H 0.290898 0.229907 1.540342 0.075 Uiso 1 1 calc R
C59 C 0.1185(4) 0.0815(3) 1.3663(3) 0.0774(13) Uani 1 1 d .
H59 H 0.074241 0.043596 1.321899 0.093 Uiso 1 1 calc R
C60 C 0.2082(3) 0.1166(3) 1.5002(3) 0.0657(10) Uani 1 1 d .
H60 H 0.227633 0.102656 1.550479 0.079 Uiso 1 1 calc R
C61 C 0.3874(3) 0.4969(3) 1.5303(3) 0.0614(9) Uani 1 1 d .
C62 C 0.4177(4) 0.4820(3) 1.6078(3) 0.0777(12) Uani 1 1 d .
H62 H 0.401086 0.429742 1.617066 0.093 Uiso 1 1 calc R
C63 C 0.4153(3) 0.5774(3) 1.5218(3) 0.0692(11) Uani 1 1 d .
H63 H 0.396701 0.590893 1.471387 0.083 Uiso 1 1 calc R
C64 C 0.4709(4) 0.6359(3) 1.5898(4) 0.0874(15) Uani 1 1 d .
H64 H 0.488992 0.689381 1.583622 0.105 Uiso 1 1 calc R
C65 C 0.4730(5) 0.5473(4) 1.6704(3) 0.0962(17) Uani 1 1 d .
H65 H 0.492622 0.537423 1.722204 0.115 Uiso 1 1 calc R

loop_
_atom_site_aniso_label
_atom_site_aniso_U_11
_atom_site_aniso_U_22
_atom_site_aniso_U_33
_atom_site_aniso_U_23
_atom_site_aniso_U_13
_atom_site_aniso_U_12
Cd1 0.04810(17) 0.0650(2) 0.05405(18) 0.02041(13) 0.02656(13) 0.00382(12)
Cd2 0.04392(16) 0.04917(18) 0.05932(18) 0.01281(12) 0.02567(12) 0.00167(11)
O1 0.0575(16) 0.0617(18) 0.094(2) 0.0151(16) 0.0248(16) -0.0053(13)
O2 0.0624(18) 0.084(2) 0.077(2) 0.0161(16) 0.0360(16) -0.0063(15)
O3 0.082(2) 0.087(2) 0.103(3) -0.0019(19) 0.062(2) 0.0000(17)
O4 0.074(2) 0.082(2) 0.122(3) 0.017(2) 0.063(2) 0.0015(18)
O5 0.0643(17) 0.083(2) 0.0547(16) 0.0005(14) 0.0193(13) -0.0130(14)
O6 0.0482(15) 0.085(2) 0.0754(19) 0.0112(15) 0.0183(14) 0.0052(14)
O7 0.064(2) 0.120(3) 0.075(2) 0.0134(19) 0.0337(17) 0.0315(19)
O8 0.0662(19) 0.097(2) 0.076(2) 0.0074(17) 0.0360(16) 0.0193(16)
N1 0.073(2) 0.075(2) 0.081(3) 0.0181(19) 0.046(2) 0.0154(18)
N2 0.070(2) 0.083(3) 0.073(2) 0.0246(19) 0.0412(19) 0.0270(19)
N3 0.069(2) 0.070(2) 0.062(2) 0.0287(17) 0.0247(17) 0.0031(17)
N4 0.064(2) 0.0540(18) 0.065(2) 0.0142(15) 0.0224(16) 0.0007(15)
N5 0.072(2) 0.0559(19) 0.0609(19) 0.0119(15) 0.0256(17) -0.0002(15)
N6 0.067(2) 0.0554(19) 0.0601(19) 0.0176(14) 0.0234(16) 0.0029(15)
N7 0.064(2) 0.0543(18) 0.065(2) 0.0200(15) 0.0297(16) 0.0041(15)
N8 0.175(7) 0.107(5) 0.114(5) -0.025(4) 0.021(5) -0.025(4)
N9 0.062(2) 0.084(3) 0.093(3) 0.006(2) 0.019(2) -0.015(2)
N10 0.058(2) 0.089(3) 0.093(3) 0.002(2) 0.016(2) -0.009(2)
N11 0.063(2) 0.075(2) 0.0559(18) 0.0273(16) 0.0210(16) 0.0063(16)
N12 0.067(2) 0.0556(19) 0.0618(19) 0.0207(15) 0.0234(16) 0.0022(15)
N13 0.072(2) 0.0562(19) 0.0589(19) 0.0203(15) 0.0213(16) -0.0015(15)
N14 0.0635(19) 0.0544(18) 0.0623(19) 0.0193(15) 0.0216(16) 0.0009(14)
N15 0.092(3) 0.082(3) 0.082(3) 0.002(2) 0.017(2) -0.002(2)
N16 0.064(2) 0.0543(19) 0.070(2) 0.0197(15) 0.0294(17) -0.0026(15)
C1 0.069(3) 0.074(3) 0.074(3) 0.016(2) 0.041(2) 0.015(2)
C2 0.065(2) 0.066(3) 0.079(3) 0.015(2) 0.043(2) 0.0095(19)
C3 0.085(3) 0.090(4) 0.094(4) -0.011(3) 0.057(3) -0.005(3)
C4 0.066(3) 0.096(4) 0.083(3) -0.003(3) 0.038(2) 0.002(2)
C5 0.075(3) 0.090(4) 0.108(4) -0.006(3) 0.055(3) -0.012(3)
C6 0.084(3) 0.097(4) 0.081(3) -0.011(3) 0.048(3) 0.000(3)
C7 0.070(3) 0.075(3) 0.076(3) 0.021(2) 0.046(2) 0.020(2)
C8 0.065(2) 0.079(3) 0.066(2) 0.025(2) 0.039(2) 0.023(2)
C9 0.063(3) 0.107(4) 0.067(3) 0.026(2) 0.029(2) 0.031(2)
C10 0.069(3) 0.082(3) 0.067(3) 0.010(2) 0.035(2) 0.015(2)
C11 0.058(2) 0.083(3) 0.069(3) 0.011(2) 0.028(2) 0.010(2)
C12 0.069(3) 0.095(3) 0.063(2) 0.021(2) 0.033(2) 0.025(2)
C13 0.060(2) 0.065(2) 0.067(2) 0.0197(18) 0.040(2) 0.0129(18)
C15 0.084(3) 0.066(3) 0.067(3) 0.017(2) 0.027(2) -0.003(2)
C16 0.086(3) 0.067(3) 0.074(3) 0.029(2) 0.027(2) -0.009(2)
C17 0.086(3) 0.065(3) 0.068(3) 0.018(2) 0.030(2) -0.005(2)
C18 0.087(3) 0.059(2) 0.067(3) 0.0241(19) 0.029(2) 0.002(2)
C19 0.060(2) 0.055(2) 0.067(2) 0.0217(17) 0.0264(18) 0.0043(17)
C20 0.060(2) 0.055(2) 0.064(2) 0.0175(17) 0.0290(18) 0.0060(16)
C21 0.066(2) 0.054(2) 0.070(2) 0.0168(18) 0.028(2) 0.0073(18)
C22 0.059(2) 0.051(2) 0.058(2) 0.0149(16) 0.0241(17) 0.0070(16)
C23 0.079(3) 0.056(2) 0.076(3) 0.005(2) 0.020(2) -0.002(2)
C24 0.088(4) 0.064(3) 0.099(4) 0.012(3) 0.024(3) -0.003(2)
C25 0.144(6) 0.070(4) 0.123(6) -0.011(4) 0.030(5) -0.024(4)
C26 0.149(6) 0.092(4) 0.075(4) 0.009(3) 0.031(4) -0.013(4)
C27 0.236(11) 0.095(5) 0.097(5) -0.019(4) 0.034(6) -0.052(6)
C28 0.057(2) 0.055(2) 0.064(2) 0.0219(17) 0.0236(18) 0.0090(16)
C29 0.083(3) 0.060(2) 0.059(2) 0.0125(18) 0.027(2) -0.003(2)
C30 0.077(3) 0.057(2) 0.060(2) 0.0203(18) 0.021(2) -0.0014(19)
C31 0.067(2) 0.062(2) 0.062(2) 0.0136(18) 0.0188(19) -0.0029(19)
C32 0.083(3) 0.058(2) 0.058(2) 0.0150(18) 0.026(2) -0.005(2)
C33 0.055(2) 0.063(2) 0.056(2) 0.0232(17) 0.0184(17) -0.0017(17)
C34 0.0501(19) 0.070(2) 0.053(2) 0.0173(17) 0.0149(16) -0.0026(17)
C35 0.055(2) 0.069(3) 0.067(2) 0.004(2) 0.0218(19) -0.0073(18)
C36 0.057(2) 0.069(3) 0.081(3) 0.004(2) 0.021(2) -0.0029(19)
C37 0.057(2) 0.079(3) 0.091(3) 0.006(2) 0.034(2) -0.004(2)
C38 0.064(3) 0.071(3) 0.092(3) -0.002(2) 0.020(2) -0.011(2)
C39 0.051(2) 0.075(3) 0.079(3) 0.013(2) 0.016(2) -0.0137(19)
C40 0.053(2) 0.078(3) 0.079(3) 0.013(2) 0.014(2) -0.010(2)
C41 0.066(3) 0.108(4) 0.074(3) -0.012(3) 0.011(2) -0.028(3)
C42 0.053(2) 0.075(3) 0.101(4) 0.004(3) 0.018(2) 0.001(2)
C43 0.065(3) 0.100(4) 0.072(3) -0.004(3) 0.021(2) -0.020(2)
C44 0.056(2) 0.067(3) 0.079(3) 0.011(2) 0.016(2) 0.0004(19)
C45 0.051(2) 0.058(2) 0.063(2) 0.0163(17) 0.0153(17) -0.0069(16)
C46 0.0500(19) 0.0484(19) 0.066(2) 0.0172(16) 0.0227(17) -0.0065(15)
C47 0.055(2) 0.062(2) 0.077(3) 0.016(2) 0.040(2) 0.0086(17)
C48 0.074(3) 0.077(3) 0.070(3) 0.036(2) 0.020(2) -0.004(2)
C49 0.093(3) 0.066(3) 0.061(2) 0.020(2) 0.021(2) 0.000(2)
C50 0.097(3) 0.063(3) 0.059(2) 0.0201(19) 0.023(2) -0.001(2)
C51 0.074(3) 0.070(3) 0.058(2) 0.0238(19) 0.013(2) -0.011(2)
C52 0.064(2) 0.060(2) 0.064(2) 0.0239(18) 0.0248(19) 0.0048(18)
C53 0.061(2) 0.056(2) 0.057(2) 0.0212(16) 0.0229(17) 0.0061(17)
C54 0.057(2) 0.057(2) 0.061(2) 0.0215(17) 0.0224(17) 0.0073(16)
C55 0.061(2) 0.056(2) 0.059(2) 0.0199(17) 0.0241(17) 0.0024(16)
C56 0.062(2) 0.056(2) 0.064(2) 0.0219(17) 0.0280(18) 0.0034(17)
C57 0.095(3) 0.072(3) 0.060(2) 0.022(2) 0.020(2) -0.014(2)
C58 0.063(2) 0.063(2) 0.061(2) 0.0203(18) 0.0197(18) -0.0059(18)
C59 0.093(3) 0.067(3) 0.071(3) 0.020(2) 0.027(2) -0.015(2)
C60 0.062(2) 0.071(3) 0.069(3) 0.030(2) 0.022(2) -0.0020(19)
C61 0.058(2) 0.056(2) 0.068(2) 0.0145(18) 0.0206(19) 0.0058(17)
C62 0.090(3) 0.073(3) 0.064(3) 0.021(2) 0.019(2) 0.002(2)
C63 0.074(3) 0.059(2) 0.076(3) 0.017(2) 0.028(2) 0.004(2)
C64 0.082(3) 0.068(3) 0.099(4) 0.007(3) 0.024(3) -0.009(2)
C65 0.107(4) 0.085(4) 0.073(3) 0.009(3) 0.011(3) -0.009(3)

loop_
_atom_type_symbol
_atom_type_description
_atom_type_scat_dispersion_real
_atom_type_scat_dispersion_imag
_atom_type_scat_source
C C 0.0033 0.0016 'International Tables Vol C Tables 4.2.6.8 and 6.1.1.4'
H H 0.0000 0.0000 'International Tables Vol C Tables 4.2.6.8 and 6.1.1.4'
N N 0.0061 0.0033 'International Tables Vol C Tables 4.2.6.8 and 6.1.1.4'
O O 0.0106 0.0060 'International Tables Vol C Tables 4.2.6.8 and 6.1.1.4'
Cd Cd -0.8075 1.2024 'International Tables Vol C Tables 4.2.6.8 and 6.1.1.4'

loop_
_geom_angle_atom_site_label_1
_geom_angle_atom_site_label_2
_geom_angle_atom_site_label_3
_geom_angle
_geom_angle_site_symmetry_1
_geom_angle_site_symmetry_3
O1 Cd1 O3 92.63(11) . .
O1 Cd1 O4 144.54(12) . .
O1 Cd1 C1 118.23(13) . .
O2 Cd1 O1 124.33(11) 2_567 .
O2 Cd1 O3 142.90(11) 2_567 .
O2 Cd1 O4 89.00(12) 2_567 .
O2 Cd1 N3 89.50(12) 2_567 .
O2 Cd1 N11 92.02(13) 2_567 .
O2 Cd1 C1 116.47(13) 2_567 .
O3 Cd1 O4 54.24(12) . .
O3 Cd1 C1 26.80(13) . .
O4 Cd1 C1 27.49(13) . .
N3 Cd1 O1 86.68(13) . .
N3 Cd1 O3 89.59(14) . .
N3 Cd1 O4 81.42(15) . .
N3 Cd1 C1 83.80(14) . .
N11 Cd1 O1 89.01(13) . .
N11 Cd1 O3 91.71(14) . .
N11 Cd1 O4 102.78(15) . .
N11 Cd1 N3 175.55(13) . .
N11 Cd1 C1 99.24(14) . .
O5 Cd2 O7 148.24(13) 2_668 2_657
O5 Cd2 O8 93.88(12) 2_668 2_657
O5 Cd2 N7 85.25(12) 2_668 1_546
O5 Cd2 N16 87.73(12) 2_668 .
O5 Cd2 C47 121.08(13) 2_668 2_657
O6 Cd2 O5 125.21(11) 1_445 2_668
O6 Cd2 O7 85.81(12) 1_445 2_657
O6 Cd2 O8 140.47(11) 1_445 2_657
O6 Cd2 N7 88.86(12) 1_445 1_546
O6 Cd2 N16 93.55(13) 1_445 .
O6 Cd2 C47 113.29(13) 1_445 2_657
O7 Cd2 O8 54.70(12) 2_657 2_657
O7 Cd2 N7 89.21(14) 2_657 1_546
O7 Cd2 N16 97.83(14) 2_657 .
O7 Cd2 C47 27.48(13) 2_657 2_657
O8 Cd2 C47 27.25(12) 2_657 2_657
N7 Cd2 O8 88.86(12) 1_546 2_657
N7 Cd2 C47 89.75(12) 1_546 2_657
N16 Cd2 O8 93.63(13) . 2_657
N16 Cd2 N7 172.70(12) . 1_546
N16 Cd2 C47 95.61(13) . 2_657
C33 O1 Cd1 162.7(3) . .
C33 O2 Cd1 101.1(3) . 2_567
C1 O3 Cd1 91.7(3) . .
C1 O4 Cd1 90.9(3) . .
C46 O5 Cd2 166.9(3) . 2_668
C46 O6 Cd2 104.3(3) . 1_665
C47 O7 Cd2 93.8(3) . 2_657
C47 O8 Cd2 88.3(3) . 2_657
N2 N1 C7 113.8(4) . .
N1 N2 C8 113.5(4) . .
C15 N3 Cd1 121.7(3) . .
C15 N3 C16 116.8(4) . .
C16 N3 Cd1 119.9(3) . .
C20 N4 C21 115.6(4) . .
C22 N5 C21 115.6(4) . .
C20 N6 C22 115.4(4) . .
C31 N7 Cd2 120.5(3) . 1_564
C32 N7 Cd2 121.2(3) . 1_564
C32 N7 C31 118.0(4) . .
C27 N8 C25 116.9(7) . .
N10 N9 C39 114.2(4) . .
N9 N10 C40 111.8(4) . .
C48 N11 Cd1 124.9(3) . .
C49 N11 Cd1 117.7(3) . .
C49 N11 C48 116.7(4) . .
C53 N12 C54 115.4(3) . .
C55 N13 C53 115.4(4) . .
C55 N14 C54 114.7(3) . .
C64 N15 C65 117.2(5) . .
C59 N16 Cd2 117.0(3) . .
C59 N16 C60 117.0(4) . .
C60 N16 Cd2 126.1(3) . .
O3 C1 Cd1 61.5(2) . .
O3 C1 O4 122.9(4) . .
O3 C1 C2 118.6(4) . .
O4 C1 Cd1 61.6(2) . .
O4 C1 C2 118.4(4) . .
C2 C1 Cd1 172.8(3) . .
C3 C2 C1 120.6(4) . .
C4 C2 C1 119.5(4) . .
C4 C2 C3 119.8(4) . .
C2 C3 C5 119.6(5) . .
C2 C4 C6 120.5(5) . .
C7 C5 C3 120.5(5) . .
C7 C6 C4 119.6(4) . .
C5 C7 N1 116.8(4) . .
C5 C7 C6 120.0(4) . .
C6 C7 N1 122.9(4) . .
C9 C8 N2 116.2(4) . .
C10 C8 N2 124.0(4) . .
C10 C8 C9 119.4(4) . .
C12 C9 C8 119.9(4) . .
C8 C10 C11 120.4(4) . .
C13 C11 C10 120.2(4) . .
C9 C12 C13 119.6(4) . .
C11 C13 C12 120.4(4) . .
C11 C13 C47 119.3(4) . .
C12 C13 C47 120.1(4) . .
N3 C15 C18 123.7(4) . .
N3 C16 C17 123.3(4) . .
C16 C17 C19 119.3(4) . .
C19 C18 C15 118.8(4) . .
C17 C19 C20 121.5(4) . .
C18 C19 C17 118.1(4) . .
C18 C19 C20 120.4(4) . .
N4 C20 N6 124.3(4) . .
N4 C20 C19 119.2(4) . .
N6 C20 C19 116.5(4) . .
N4 C21 N5 124.4(4) . .
N4 C21 C23 118.5(4) . .
N5 C21 C23 117.1(4) . .
N5 C22 N6 124.6(4) . .
N5 C22 C28 118.8(4) . .
N6 C22 C28 116.6(4) . .
C24 C23 C21 119.9(5) . .
C26 C23 C21 121.4(5) . .
C26 C23 C24 118.7(5) . .
C25 C24 C23 116.2(6) . .
N8 C25 C24 124.7(7) . .
C23 C26 C27 118.7(7) . .
N8 C27 C26 124.8(8) . .
C29 C28 C22 121.5(4) . .
C30 C28 C22 119.8(4) . .
C30 C28 C29 118.7(4) . .
C32 C29 C28 118.5(4) . .
C31 C30 C28 118.3(4) . .
N7 C31 C30 123.5(4) . .
N7 C32 C29 122.9(4) . .
O1 C33 O2 121.7(4) . .
O1 C33 C34 120.7(4) . .
O2 C33 C34 117.6(4) . .
C35 C34 C33 119.4(4) . .
C36 C34 C33 121.0(4) . .
C36 C34 C35 119.4(4) . .
C37 C35 C34 119.5(4) . .
C34 C36 C38 120.8(4) . .
C39 C37 C35 121.2(4) . .
C36 C38 C39 119.5(4) . .
C37 C39 N9 115.3(4) . .
C37 C39 C38 119.5(4) . .
C38 C39 N9 124.9(4) . .
C41 C40 N10 124.8(4) . .
C42 C40 N10 114.5(4) . .
C42 C40 C41 120.4(4) . .
C40 C41 C43 120.5(5) . .
C40 C42 C44 119.7(5) . .
C45 C43 C41 119.4(5) . .
C45 C44 C42 119.3(4) . .
C43 C45 C44 120.2(4) . .
C43 C45 C46 119.7(4) . .
C44 C45 C46 120.0(4) . .
O5 C46 O6 121.5(4) . .
O5 C46 C45 120.1(4) . .
O6 C46 C45 118.2(4) . .
O7 C47 Cd2 58.8(2) . 2_657
O7 C47 C13 117.0(4) . .
O8 C47 Cd2 64.4(2) . 2_657
O8 C47 O7 123.1(4) . .
O8 C47 C13 119.9(4) . .
C13 C47 Cd2 173.4(3) . 2_657
N11 C48 C51 123.4(4) . .
N11 C49 C50 124.0(5) . .
C49 C50 C52 119.1(4) . .
C52 C51 C48 118.5(4) . .
C50 C52 C51 118.2(4) . .
C50 C52 C53 119.5(4) . .
C51 C52 C53 122.3(4) . .
N12 C53 N13 124.5(4) . .
N12 C53 C52 119.0(3) . .
N13 C53 C52 116.5(4) . .
N12 C54 N14 124.3(4) . .
N12 C54 C61 118.6(4) . .
N14 C54 C61 117.1(4) . .
N13 C55 C56 116.2(4) . .
N14 C55 N13 125.6(4) . .
N14 C55 C56 118.3(4) . .
C57 C56 C55 119.9(4) . .
C57 C56 C58 118.6(4) . .
C58 C56 C55 121.5(4) . .
C56 C57 C59 118.8(4) . .
C60 C58 C56 118.1(4) . .
N16 C59 C57 123.4(5) . .
N16 C60 C58 124.1(4) . .
C62 C61 C54 121.1(4) . .
C62 C61 C63 117.3(4) . .
C63 C61 C54 121.5(4) . .
C65 C62 C61 117.8(5) . .
C64 C63 C61 118.3(5) . .
N15 C64 C63 124.6(5) . .
N15 C65 C62 124.8(6) . .

loop_
_geom_bond_atom_site_label_1
_geom_bond_atom_site_label_2
_geom_bond_distance
_geom_bond_site_symmetry_2
Cd1 O1 2.338(3) .
Cd1 O2 2.306(3) 2_567
Cd1 O3 2.373(3) .
Cd1 O4 2.376(3) .
Cd1 N3 2.338(3) .
Cd1 N11 2.318(3) .
Cd1 C1 2.700(4) .
Cd2 O5 2.298(3) 2_668
Cd2 O6 2.290(3) 1_445
Cd2 O7 2.316(3) 2_657
Cd2 O8 2.438(3) 2_657
Cd2 N7 2.335(3) 1_546
Cd2 N16 2.316(3) .
Cd2 C47 2.703(4) 2_657
O1 C33 1.222(5) .
O2 C33 1.261(5) .
O3 C1 1.218(5) .
O4 C1 1.246(6) .
O5 C46 1.219(5) .
O6 C46 1.259(5) .
O7 C47 1.250(6) .
O8 C47 1.238(5) .
N1 N2 1.244(5) .
N1 C7 1.429(5) .
N2 C8 1.414(5) .
N3 C15 1.333(6) .
N3 C16 1.336(6) .
N4 C20 1.332(5) .
N4 C21 1.332(5) .
N5 C21 1.335(5) .
N5 C22 1.323(5) .
N6 C20 1.335(5) .
N6 C22 1.336(5) .
N7 C31 1.327(5) .
N7 C32 1.328(5) .
N8 C25 1.322(10) .
N8 C27 1.281(10) .
N9 N10 1.227(6) .
N9 C39 1.438(5) .
N10 C40 1.452(6) .
N11 C48 1.342(6) .
N11 C49 1.322(6) .
N12 C53 1.322(5) .
N12 C54 1.338(5) .
N13 C53 1.340(5) .
N13 C55 1.322(5) .
N14 C54 1.352(5) .
N14 C55 1.319(5) .
N15 C64 1.297(7) .
N15 C65 1.305(7) .
N16 C59 1.321(6) .
N16 C60 1.339(6) .
C1 C2 1.523(6) .
C2 C3 1.372(7) .
C2 C4 1.367(6) .
C3 C5 1.391(6) .
C4 C6 1.392(6) .
C5 C7 1.365(7) .
C6 C7 1.369(7) .
C8 C9 1.408(6) .
C8 C10 1.378(6) .
C9 C12 1.385(6) .
C10 C11 1.385(6) .
C11 C13 1.373(6) .
C12 C13 1.389(6) .
C13 C47 1.519(5) .
C15 C18 1.381(6) .
C16 C17 1.374(6) .
C17 C19 1.381(6) .
C18 C19 1.378(6) .
C19 C20 1.486(6) .
C21 C23 1.482(6) .
C22 C28 1.479(5) .
C23 C24 1.408(7) .
C23 C26 1.346(8) .
C24 C25 1.356(8) .
C26 C27 1.357(8) .
C28 C29 1.386(6) .
C28 C30 1.384(6) .
C29 C32 1.386(6) .
C30 C31 1.381(6) .
C33 C34 1.499(5) .
C34 C35 1.388(6) .
C34 C36 1.371(6) .
C35 C37 1.383(6) .
C36 C38 1.379(6) .
C37 C39 1.353(6) .
C38 C39 1.396(7) .
C40 C41 1.368(7) .
C40 C42 1.368(7) .
C41 C43 1.380(7) .
C42 C44 1.395(6) .
C43 C45 1.376(6) .
C44 C45 1.385(6) .
C45 C46 1.506(5) .
C48 C51 1.388(6) .
C49 C50 1.376(6) .
C50 C52 1.378(6) .
C51 C52 1.381(6) .
C52 C53 1.481(5) .
C54 C61 1.469(6) .
C55 C56 1.487(5) .
C56 C57 1.378(6) .
C56 C58 1.383(6) .
C57 C59 1.388(6) .
C58 C60 1.378(6) .
C61 C62 1.389(6) .
C61 C63 1.398(6) .
C62 C65 1.378(7) .
C63 C64 1.370(7) .

loop_
_geom_torsion_atom_site_label_1
_geom_torsion_atom_site_label_2
_geom_torsion_atom_site_label_3
_geom_torsion_atom_site_label_4
_geom_torsion
_geom_torsion_site_symmetry_1
Cd1 O1 C33 O2 -138.2(8) .
Cd1 O1 C33 C34 41.0(12) .
Cd1 O2 C33 O1 5.2(5) 2_567
Cd1 O2 C33 C34 -174.0(3) 2_567
Cd1 O3 C1 O4 -5.0(6) .
Cd1 O3 C1 C2 171.9(4) .
Cd1 O4 C1 O3 5.0(6) .
Cd1 O4 C1 C2 -171.9(4) .
Cd1 N3 C15 C18 164.6(4) .
Cd1 N3 C16 C17 -166.6(4) .
Cd1 N11 C48 C51 168.6(4) .
Cd1 N11 C49 C50 -170.8(4) .
Cd2 O5 C46 O6 -136.4(12) 2_668
Cd2 O5 C46 C45 38.9(16) 2_668
Cd2 O6 C46 O5 13.6(4) 1_665
Cd2 O6 C46 C45 -161.9(3) 1_665
Cd2 O7 C47 O8 -3.5(5) 2_657
Cd2 O7 C47 C13 174.2(3) 2_657
Cd2 O8 C47 O7 3.3(5) 2_657
Cd2 O8 C47 C13 -174.4(4) 2_657
Cd2 N7 C31 C30 -172.1(3) 1_564
Cd2 N7 C32 C29 172.0(4) 1_564
Cd2 N16 C59 C57 179.7(4) .
Cd2 N16 C60 C58 -179.1(3) .
O1 C33 C34 C35 -8.1(6) .
O1 C33 C34 C36 177.0(4) .
O2 C33 C34 C35 171.2(4) .
O2 C33 C34 C36 -3.7(6) .
O3 C1 C2 C3 17.9(8) .
O3 C1 C2 C4 -164.3(5) .
O4 C1 C2 C3 -165.1(5) .
O4 C1 C2 C4 12.7(7) .
N1 N2 C8 C9 -164.9(4) .
N1 N2 C8 C10 22.7(6) .
N2 N1 C7 C5 -164.0(5) .
N2 N1 C7 C6 22.0(7) .
N2 C8 C9 C12 -172.1(5) .
N2 C8 C10 C11 169.8(5) .
N3 C15 C18 C19 2.0(8) .
N3 C16 C17 C19 1.4(8) .
N4 C21 C23 C24 3.0(7) .
N4 C21 C23 C26 -175.2(5) .
N5 C21 C23 C24 -177.3(4) .
N5 C21 C23 C26 4.5(8) .
N5 C22 C28 C29 3.9(6) .
N5 C22 C28 C30 -175.1(4) .
N6 C22 C28 C29 -178.2(4) .
N6 C22 C28 C30 2.8(6) .
N9 N10 C40 C41 5.1(8) .
N9 N10 C40 C42 -168.1(5) .
N10 N9 C39 C37 -162.1(5) .
N10 N9 C39 C38 12.3(8) .
N10 C40 C41 C43 -169.8(6) .
N10 C40 C42 C44 168.4(5) .
N11 C48 C51 C52 1.1(8) .
N11 C49 C50 C52 1.8(8) .
N12 C54 C61 C62 -176.6(4) .
N12 C54 C61 C63 1.8(6) .
N13 C55 C56 C57 -9.2(6) .
N13 C55 C56 C58 172.0(4) .
N14 C54 C61 C62 3.9(6) .
N14 C54 C61 C63 -177.7(4) .
N14 C55 C56 C57 170.6(4) .
N14 C55 C56 C58 -8.3(6) .
C1 C2 C3 C5 176.5(5) .
C1 C2 C4 C6 -177.4(5) .
C2 C3 C5 C7 1.4(10) .
C2 C4 C6 C7 0.3(9) .
C3 C2 C4 C6 0.5(9) .
C3 C5 C7 N1 -174.7(5) .
C3 C5 C7 C6 -0.6(9) .
C4 C2 C3 C5 -1.3(9) .
C4 C6 C7 N1 173.5(5) .
C4 C6 C7 C5 -0.3(9) .
C7 N1 N2 C8 -171.8(4) .
C8 C9 C12 C13 1.8(8) .
C8 C10 C11 C13 1.6(7) .
C9 C8 C10 C11 -2.4(7) .
C9 C12 C13 C11 -2.6(7) .
C9 C12 C13 C47 171.8(4) .
C10 C8 C9 C12 0.7(7) .
C10 C11 C13 C12 0.9(7) .
C10 C11 C13 C47 -173.5(4) .
C11 C13 C47 O7 0.9(6) .
C11 C13 C47 O8 178.7(4) .
C12 C13 C47 O7 -173.5(5) .
C12 C13 C47 O8 4.3(6) .
C15 N3 C16 C17 -1.0(7) .
C15 C18 C19 C17 -1.5(7) .
C15 C18 C19 C20 -178.6(4) .
C16 N3 C15 C18 -0.7(7) .
C16 C17 C19 C18 -0.1(7) .
C16 C17 C19 C20 177.0(4) .
C17 C19 C20 N4 4.3(6) .
C17 C19 C20 N6 -175.1(4) .
C18 C19 C20 N4 -178.7(4) .
C18 C19 C20 N6 1.9(6) .
C20 N4 C21 N5 0.3(6) .
C20 N4 C21 C23 180.0(4) .
C20 N6 C22 N5 1.0(6) .
C20 N6 C22 C28 -176.7(3) .
C21 N4 C20 N6 1.3(6) .
C21 N4 C20 C19 -178.0(4) .
C21 N5 C22 N6 0.4(6) .
C21 N5 C22 C28 178.1(4) .
C21 C23 C24 C25 -179.3(6) .
C21 C23 C26 C27 178.8(7) .
C22 N5 C21 N4 -1.0(6) .
C22 N5 C21 C23 179.2(4) .
C22 N6 C20 N4 -2.0(6) .
C22 N6 C20 C19 177.5(3) .
C22 C28 C29 C32 -177.6(4) .
C22 C28 C30 C31 177.6(4) .
C23 C24 C25 N8 -0.7(12) .
C23 C26 C27 N8 1.7(16) .
C24 C23 C26 C27 0.6(11) .
C25 N8 C27 C26 -3.3(16) .
C26 C23 C24 C25 -1.0(9) .
C27 N8 C25 C24 2.8(15) .
C28 C29 C32 N7 0.0(7) .
C28 C30 C31 N7 0.1(7) .
C29 C28 C30 C31 -1.4(6) .
C30 C28 C29 C32 1.4(6) .
C31 N7 C32 C29 -1.2(7) .
C32 N7 C31 C30 1.2(7) .
C33 C34 C35 C37 -172.4(4) .
C33 C34 C36 C38 171.9(4) .
C34 C35 C37 C39 1.2(8) .
C34 C36 C38 C39 -0.3(8) .
C35 C34 C36 C38 -3.0(7) .
C35 C37 C39 N9 170.2(5) .
C35 C37 C39 C38 -4.6(8) .
C36 C34 C35 C37 2.6(7) .
C36 C38 C39 N9 -170.1(5) .
C36 C38 C39 C37 4.2(8) .
C39 N9 N10 C40 172.3(4) .
C40 C41 C43 C45 2.6(9) .
C40 C42 C44 C45 1.5(8) .
C41 C40 C42 C44 -5.1(8) .
C41 C43 C45 C44 -6.1(8) .
C41 C43 C45 C46 170.3(5) .
C42 C40 C41 C43 3.1(9) .
C42 C44 C45 C43 4.1(7) .
C42 C44 C45 C46 -172.3(4) .
C43 C45 C46 O5 -171.6(4) .
C43 C45 C46 O6 3.9(6) .
C44 C45 C46 O5 4.8(6) .
C44 C45 C46 O6 -179.7(4) .
C48 N11 C49 C50 0.2(8) .
C48 C51 C52 C50 1.0(7) .
C48 C51 C52 C53 -176.6(4) .
C49 N11 C48 C51 -1.7(7) .
C49 C50 C52 C51 -2.3(7) .
C49 C50 C52 C53 175.4(4) .
C50 C52 C53 N12 -175.5(4) .
C50 C52 C53 N13 3.5(6) .
C51 C52 C53 N12 2.0(6) .
C51 C52 C53 N13 -178.9(4) .
C53 N12 C54 N14 -2.7(6) .
C53 N12 C54 C61 177.9(4) .
C53 N13 C55 N14 -3.3(6) .
C53 N13 C55 C56 176.4(4) .
C54 N12 C53 N13 1.5(6) .
C54 N12 C53 C52 -179.6(4) .
C54 N14 C55 N13 2.2(6) .
C54 N14 C55 C56 -177.5(3) .
C54 C61 C62 C65 178.2(5) .
C54 C61 C63 C64 -178.0(4) .
C55 N13 C53 N12 1.3(6) .
C55 N13 C53 C52 -177.7(4) .
C55 N14 C54 N12 1.0(6) .
C55 N14 C54 C61 -179.6(3) .
C55 C56 C57 C59 -177.4(4) .
C55 C56 C58 C60 177.9(4) .
C56 C57 C59 N16 -1.0(8) .
C56 C58 C60 N16 -0.1(7) .
C57 C56 C58 C60 -1.0(7) .
C58 C56 C57 C59 1.5(7) .
C59 N16 C60 C58 0.7(7) .
C60 N16 C59 C57 -0.1(8) .
C61 C62 C65 N15 -0.6(10) .
C61 C63 C64 N15 0.1(8) .
C62 C61 C63 C64 0.5(7) .
C63 C61 C62 C65 -0.2(7) .
C64 N15 C65 C62 1.2(10) .
C65 N15 C64 C63 -1.0(9) .
